data_1559848
loop_
_publ_author_name
'Doboszewski, Bogdan'
'Nazarenko, Alexander Y.'

_publ_section_title
;
 1,2-<i>O</i>-Isopropylidene-\b-<small>D</small>-<i>lyxo</i>-furanose
;
_journal_issue 12
_journal_name_full IUCrData
_journal_page_first x201630
_journal_paper_doi 10.1107/S2414314620016302
_journal_volume 5
_journal_year 2020
_chemical_absolute_configuration ad
_chemical_formula_moiety 'C8 H14 O5'
_chemical_formula_sum 'C8 H14 O5'
_chemical_formula_weight 190.19
_space_group_crystal_system orthorhombic
_space_group_IT_number 19
_space_group_name_Hall 'P 2ac 2ab'
_space_group_name_H-M_alt 'P 21 21 21'
_atom_sites_solution_hydrogens mixed
_atom_sites_solution_primary dual
_audit_creation_date 2020-12-05
_audit_creation_method
;
Olex2 1.2-alpha
(compiled 2018.07.26 svn.r3523 for OlexSys, GUI svn.r5532)
;
_cell_angle_alpha 90
_cell_angle_beta 90
_cell_angle_gamma 90
_cell_formula_units_Z 4
_cell_length_a 5.9216(3)
_cell_length_b 7.3539(4)
_cell_length_c 21.1087(12)
_cell_measurement_reflns_used 4274
_cell_measurement_temperature 173(2)
_cell_measurement_theta_max 75.44
_cell_measurement_theta_min 4.19
_cell_volume 919.22(9)
_computing_cell_refinement 'SAINT v8.34A (Bruker, 2013)'
_computing_data_collection APEX2
_computing_data_reduction 'SAINT v8.34A (Bruker, 2013)'
_computing_molecular_graphics 'Olex2 (Dolomanov et al., 2009)'
_computing_publication_material 'Olex2 (Dolomanov et al., 2009)'
_computing_structure_refinement 'ShelXL (Sheldrick, 2015)'
_computing_structure_solution 'ShelXT (Sheldrick, 2015)'
_diffrn_ambient_temperature 173
_diffrn_detector_area_resol_mean 10.8
_diffrn_measured_fraction_theta_full 0.992
_diffrn_measured_fraction_theta_max 0.977
_diffrn_measurement_device_type 'Bruker PHOTON-100 CMOS'
_diffrn_measurement_method '\f and \w scans'
_diffrn_radiation_monochromator graphite
_diffrn_radiation_type CuK\a
_diffrn_radiation_wavelength 1.54178
_diffrn_reflns_av_R_equivalents 0.0353
_diffrn_reflns_av_unetI/netI 0.0497
_diffrn_reflns_Laue_measured_fraction_full 0.992
_diffrn_reflns_Laue_measured_fraction_max 0.977
_diffrn_reflns_limit_h_max 6
_diffrn_reflns_limit_h_min -7
_diffrn_reflns_limit_k_max 9
_diffrn_reflns_limit_k_min -9
_diffrn_reflns_limit_l_max 26
_diffrn_reflns_limit_l_min -25
_diffrn_reflns_number 5619
_diffrn_reflns_point_group_measured_fraction_full 0.985
_diffrn_reflns_point_group_measured_fraction_max 0.960
_diffrn_reflns_theta_full 67.679
_diffrn_reflns_theta_max 74.605
_diffrn_reflns_theta_min 4.189
_diffrn_source sealedtube
_exptl_absorpt_coefficient_mu 0.978
_exptl_absorpt_correction_T_max 0.7793
_exptl_absorpt_correction_T_min 0.6933
_exptl_absorpt_correction_type multi-scan
_exptl_absorpt_process_details
;
SADABS-2014/5 (Bruker,2014/5) was used for absorption correction.
wR2(int) was 0.0578 before and 0.0475 after correction.
The Ratio of minimum to maximum transmission is 0.8896.
The \l/2 correction factor is 0.00150.
;
_exptl_crystal_colour colourless
_exptl_crystal_density_diffrn 1.373
_exptl_crystal_description prism
_exptl_crystal_F_000 408
_exptl_crystal_size_max 0.5
_exptl_crystal_size_mid 0.462
_exptl_crystal_size_min 0.398
_refine_diff_density_max 0.303
_refine_diff_density_min -0.305
_refine_diff_density_rms 0.083
_refine_ls_abs_structure_details
;
 Flack x determined using 559 quotients [(I+)-(I-)]/[(I+)+(I-)]
 (Parsons and Flack (2004), Acta Cryst. A60, s61).
;
_refine_ls_abs_structure_Flack 0.09(13)
_refine_ls_extinction_coef 0.0124(14)
_refine_ls_extinction_expression Fc^*^=kFc[1+0.001xFc^2^\l^3^/sin(2\q)]^-1/4^
_refine_ls_extinction_method SHELXL
_refine_ls_goodness_of_fit_ref 1.052
_refine_ls_hydrogen_treatment mixed
_refine_ls_matrix_type full
_refine_ls_number_parameters 129
_refine_ls_number_reflns 1811
_refine_ls_number_restraints 0
_refine_ls_restrained_S_all 1.052
_refine_ls_R_factor_all 0.0775
_refine_ls_R_factor_gt 0.0303
_refine_ls_shift/su_max 0.000
_refine_ls_shift/su_mean 0.000
_refine_ls_structure_factor_coef Fsqd
_refine_ls_weighting_details 'w=1/[\s^2^(Fo^2^)+(0.0450P)^2^+0.2390P] where P=(Fo^2^+2Fc^2^)/3'
_refine_ls_weighting_scheme calc
_refine_ls_wR_factor_gt 0.0757
_refine_ls_wR_factor_ref 0.0895
_reflns_Friedel_coverage 0.636
_reflns_Friedel_fraction_full 0.974
_reflns_Friedel_fraction_max 0.935
_reflns_number_gt 1553
_reflns_number_total 1811
_reflns_threshold_expression 'I > 2\s(I)'
_cod_data_source_file zq4044sup4.txt
_cod_data_source_block cu_an528_0m
_cod_database_code 1559848
_shelxl_version_number 2013-4
_shelx_space_group_comment
;
The symmetry employed for this shelxl refinement is uniquely defined
by the following loop, which should always be used as a source of
symmetry information in preference to the above space-group names.
They are only intended as comments.
;
_shelx_estimated_absorpt_t_max 0.697
_shelx_estimated_absorpt_t_min 0.641
_olex2_refinement_description
;
1. Fixed Uiso
 At 1.2 times of:
  All C(H) groups, All C(H,H) groups
 At 1.5 times of:
  All C(H,H,H) groups
2.a Ternary CH refined with riding coordinates:
 C10(H10), C5(H5), C6(H6), C9(H9)
2.b Secondary CH2 refined with riding coordinates:
 C12(H12A,H12B)
2.c Idealised Me refined as rotating group:
 C11(H11A,H11B,H11C), C13(H13A,H13B,H13C)
;
_olex2_submission_special_instructions 'No special instructions were received'

loop_
_space_group_symop_operation_xyz
'x, y, z'
'-x+1/2, -y, z+1/2'
'-x, y+1/2, -z+1/2'
'x+1/2, -y+1/2, -z'

loop_
_atom_site_label
_atom_site_type_symbol
_atom_site_fract_x
_atom_site_fract_y
_atom_site_fract_z
_atom_site_U_iso_or_equiv
_atom_site_adp_type
_atom_site_occupancy
_atom_site_site_symmetry_order
_atom_site_calc_flag
_atom_site_refinement_flags_posn
_atom_site_refinement_flags_adp
_atom_site_refinement_flags_occupancy
_atom_site_disorder_assembly
_atom_site_disorder_group
O1 O 0.9482(3) 0.5921(2) 0.12755(6) 0.0248(4) Uani 1 1 d . . . . .
O2 O 0.6629(3) 0.8039(2) 0.20054(7) 0.0291(4) Uani 1 1 d . . . . .
C10 C 0.8464(5) 0.7469(3) 0.09855(10) 0.0242(6) Uani 1 1 d . . . . .
H10 H 0.7273 0.7135 0.0685 0.029 Uiso 1 1 calc R . . . .
O3 O 1.1049(4) 0.9929(2) 0.10446(7) 0.0344(5) Uani 1 1 d . . . . .
O4 O 1.2185(3) 0.7130(2) 0.06432(8) 0.0312(5) Uani 1 1 d . . . . .
C11 C 1.3128(5) 0.4513(3) 0.12626(11) 0.0315(6) Uani 1 1 d . . . . .
H11A H 1.3539 0.5283 0.1611 0.047 Uiso 1 1 calc GR . . . .
H11B H 1.4431 0.4294 0.1003 0.047 Uiso 1 1 calc GR . . . .
H11C H 1.2565 0.3377 0.1421 0.047 Uiso 1 1 calc GR . . . .
C13 C 1.0524(5) 0.4267(4) 0.03246(11) 0.0366(7) Uani 1 1 d . . . . .
H13A H 0.9882 0.3159 0.0484 0.055 Uiso 1 1 calc GR . . . .
H13B H 1.1778 0.3987 0.0054 0.055 Uiso 1 1 calc GR . . . .
H13C H 0.9402 0.4921 0.0088 0.055 Uiso 1 1 calc GR . . . .
O8 O 1.3194(4) 1.0089(3) 0.22685(10) 0.0428(5) Uani 1 1 d . . . . .
C12 C 1.1137(5) 0.9141(3) 0.21771(10) 0.0299(6) Uani 1 1 d . . . . .
H12A H 1.0240 0.9213 0.2561 0.036 Uiso 1 1 calc R . . . .
H12B H 1.1458 0.7869 0.2095 0.036 Uiso 1 1 calc R . . . .
H2 H 0.536(6) 0.877(5) 0.2138(13) 0.051(10) Uiso 1 1 d . . . . .
H8 H 1.298(6) 1.089(5) 0.2539(17) 0.057(10) Uiso 1 1 d . . . . .
C5 C 1.0439(5) 0.8423(3) 0.06659(10) 0.0257(6) Uani 1 1 d . . . . .
H5 H 1.0025 0.8818 0.0238 0.031 Uiso 1 1 calc R . . . .
C6 C 0.7666(5) 0.8852(3) 0.14730(10) 0.0248(5) Uani 1 1 d . . . . .
H6 H 0.6581 0.9673 0.1271 0.030 Uiso 1 1 calc R . . . .
C7 C 1.1330(5) 0.5427(3) 0.08749(9) 0.0260(6) Uani 1 1 d . . . . .
C9 C 0.9802(5) 0.9918(3) 0.16299(10) 0.0268(6) Uani 1 1 d . . . . .
H9 H 0.9377 1.1171 0.1734 0.032 Uiso 1 1 calc R . . . .

loop_
_atom_site_aniso_label
_atom_site_aniso_U_11
_atom_site_aniso_U_22
_atom_site_aniso_U_33
_atom_site_aniso_U_23
_atom_site_aniso_U_13
_atom_site_aniso_U_12
O1 0.0271(11) 0.0226(7) 0.0248(7) 0.0019(6) 0.0032(6) -0.0006(7)
O2 0.0245(11) 0.0324(9) 0.0305(8) 0.0060(7) 0.0087(7) 0.0020(8)
C10 0.0245(16) 0.0266(10) 0.0215(9) 0.0002(8) -0.0040(9) 0.0010(10)
O3 0.0438(14) 0.0270(8) 0.0324(8) -0.0043(7) 0.0173(8) -0.0100(9)
O4 0.0306(12) 0.0235(8) 0.0396(8) 0.0038(7) 0.0116(7) 0.0009(8)
C11 0.0300(17) 0.0287(11) 0.0357(11) 0.0006(10) -0.0003(11) 0.0022(11)
C13 0.044(2) 0.0318(12) 0.0343(11) -0.0093(10) -0.0015(11) 0.0014(13)
O8 0.0237(13) 0.0496(11) 0.0552(11) -0.0310(10) 0.0009(9) 0.0003(10)
C12 0.0248(15) 0.0338(12) 0.0310(10) -0.0089(10) 0.0016(9) -0.0014(12)
C5 0.0304(16) 0.0268(11) 0.0198(9) 0.0017(8) 0.0033(9) 0.0034(11)
C6 0.0240(15) 0.0270(11) 0.0235(9) 0.0052(8) 0.0017(9) 0.0038(10)
C7 0.0284(17) 0.0234(10) 0.0262(10) -0.0004(8) 0.0060(9) -0.0015(10)
C9 0.0309(16) 0.0219(10) 0.0274(10) -0.0020(8) 0.0093(10) -0.0012(11)

loop_
_atom_type_symbol
_atom_type_description
_atom_type_scat_dispersion_real
_atom_type_scat_dispersion_imag
_atom_type_scat_source
C C 0.0181 0.0091 'International Tables Vol C Tables 4.2.6.8 and 6.1.1.4'
H H 0.0000 0.0000 'International Tables Vol C Tables 4.2.6.8 and 6.1.1.4'
O O 0.0492 0.0322 'International Tables Vol C Tables 4.2.6.8 and 6.1.1.4'

loop_
_geom_angle_atom_site_label_1
_geom_angle_atom_site_label_2
_geom_angle_atom_site_label_3
_geom_angle
_geom_angle_site_symmetry_1
_geom_angle_site_symmetry_3
_geom_angle_publ_flag
C10 O1 C7 105.82(16) . . ?
C6 O2 H2 109.4(18) . . ?
O1 C10 H10 112.4 . . ?
O1 C10 C5 103.5(2) . . ?
O1 C10 C6 111.97(16) . . ?
C5 C10 H10 112.4 . . ?
C5 C10 C6 103.34(18) . . ?
C6 C10 H10 112.4 . . ?
C5 O3 C9 110.50(18) . . ?
C5 O4 C7 108.59(19) . . ?
H11A C11 H11B 109.5 . . ?
H11A C11 H11C 109.5 . . ?
H11B C11 H11C 109.5 . . ?
C7 C11 H11A 109.5 . . ?
C7 C11 H11B 109.5 . . ?
C7 C11 H11C 109.5 . . ?
H13A C13 H13B 109.5 . . ?
H13A C13 H13C 109.5 . . ?
H13B C13 H13C 109.5 . . ?
C7 C13 H13A 109.5 . . ?
C7 C13 H13B 109.5 . . ?
C7 C13 H13C 109.5 . . ?
C12 O8 H8 108(3) . . ?
O8 C12 H12A 109.3 . . ?
O8 C12 H12B 109.3 . . ?
O8 C12 C9 111.6(2) . . ?
H12A C12 H12B 108.0 . . ?
C9 C12 H12A 109.3 . . ?
C9 C12 H12B 109.3 . . ?
C10 C5 H5 110.7 . . ?
O3 C5 C10 107.88(18) . . ?
O3 C5 H5 110.7 . . ?
O4 C5 C10 105.59(18) . . ?
O4 C5 O3 111.2(2) . . ?
O4 C5 H5 110.7 . . ?
O2 C6 C10 112.98(19) . . ?
O2 C6 H6 108.8 . . ?
O2 C6 C9 113.90(18) . . ?
C10 C6 H6 108.8 . . ?
C10 C6 C9 103.5(2) . . ?
C9 C6 H6 108.8 . . ?
O1 C7 O4 104.43(17) . . ?
O1 C7 C11 109.54(17) . . ?
O1 C7 C13 110.8(2) . . ?
O4 C7 C11 109.0(2) . . ?
O4 C7 C13 109.88(18) . . ?
C11 C7 C13 112.9(2) . . ?
O3 C9 C12 112.9(2) . . ?
O3 C9 C6 103.99(17) . . ?
O3 C9 H9 108.6 . . ?
C12 C9 C6 113.93(19) . . ?
C12 C9 H9 108.6 . . ?
C6 C9 H9 108.6 . . ?

loop_
_geom_bond_atom_site_label_1
_geom_bond_atom_site_label_2
_geom_bond_distance
_geom_bond_site_symmetry_2
_geom_bond_publ_flag
O1 C10 1.426(3) . ?
O1 C7 1.430(3) . ?
O2 H2 0.96(4) . ?
O2 C6 1.413(3) . ?
C10 H10 0.9800 . ?
C10 C5 1.521(3) . ?
C10 C6 1.522(3) . ?
O3 C5 1.413(3) . ?
O3 C9 1.439(3) . ?
O4 C5 1.406(3) . ?
O4 C7 1.437(3) . ?
C11 H11A 0.9600 . ?
C11 H11B 0.9600 . ?
C11 H11C 0.9600 . ?
C11 C7 1.502(4) . ?
C13 H13A 0.9600 . ?
C13 H13B 0.9600 . ?
C13 H13C 0.9600 . ?
C13 C7 1.518(3) . ?
O8 C12 1.416(3) . ?
O8 H8 0.83(4) . ?
C12 H12A 0.9700 . ?
C12 H12B 0.9700 . ?
C12 C9 1.512(3) . ?
C5 H5 0.9800 . ?
C6 H6 0.9800 . ?
C6 C9 1.525(4) . ?
C9 H9 0.9800 . ?
